data_7245559
loop_
_publ_author_name
'Vaz, Raphael C. A.'
'Esteves, Isabela O.'
'Oliveira, Willian X. C.'
'Honorato, Jo\~ao'
'Martins, Felipe T.'
'da Silva J\'unior, Eufr\^anio N.'
'de C. A. Valente, Daniel'
'Cardozo, Thiago M.'
'Horta, Bruno A. C.'
'Mariano, Davor L.'
'Nunes, Wallace C.'
'Pedroso, Emerson F.'
'Pereira, Cynthia L. M.'

_publ_section_title
;
 Lanthanide(iii)-oxamato complexes containing Nd3+ and Ho3+: crystal
 structures, magnetic properties, and ab initio calculations
;
_journal_name_full CrystEngComm
_journal_paper_doi 10.1039/D2CE00867J
_journal_year 2022
_chemical_formula_moiety 'B4 H4 O9, 2(H4 N), 2(H2 O)'
_chemical_formula_sum 'B4 H16 N2 O11'
_chemical_formula_weight 263.39
_space_group_crystal_system monoclinic
_space_group_IT_number 4
_space_group_name_Hall 'P 2yb'
_space_group_name_H-M_alt 'P 1 21 1'
_atom_sites_solution_hydrogens difmap
_atom_sites_solution_primary iterative
_audit_creation_date 2022-06-23
_audit_creation_method
;
Olex2 1.5
(compiled 2022.04.07 svn.rca3783a0 for OlexSys, GUI svn.r6498)
;
_audit_update_record
;
2022-06-23 deposited with the CCDC.	2022-09-07 downloaded from the CCDC.
;
_cell_angle_alpha 90
_cell_angle_beta 98.6290(9)
_cell_angle_gamma 90
_cell_formula_units_Z 2
_cell_length_a 7.16499(7)
_cell_length_b 10.59066(11)
_cell_length_c 7.24742(6)
_cell_measurement_reflns_used 51795
_cell_measurement_temperature 90.1(6)
_cell_measurement_theta_max 65.9010
_cell_measurement_theta_min 3.4460
_cell_volume 543.723(9)
_computing_cell_refinement 'CrysAlisPro 1.171.42.36a (Rigaku OD, 2021)'
_computing_data_collection 'CrysAlisPro 1.171.42.36a (Rigaku OD, 2021)'
_computing_data_reduction 'CrysAlisPro 1.171.42.36a (Rigaku OD, 2021)'
_computing_molecular_graphics 'Olex2 1.5 (Dolomanov et al., 2009)'
_computing_publication_material 'Olex2 1.5 (Dolomanov et al., 2009)'
_computing_structure_refinement 'SHELXL 2018/3 (Sheldrick, 2015)'
_computing_structure_solution 'olex2.solve 1.5 (Bourhis et al., 2015)'
_diffrn_ambient_environment N~2~
_diffrn_ambient_temperature 90.1(6)
_diffrn_detector 'Hybrid Pixel Array Detector'
_diffrn_detector_area_resol_mean 10.0000
_diffrn_detector_type HyPix
_diffrn_measured_fraction_theta_full 0.998
_diffrn_measured_fraction_theta_max 0.997
_diffrn_measurement_details
;
List of Runs (angles in degrees, time in seconds):

  # Type    Start    End  Width  t~exp~   \w     \q     \k     \f   Frames
#--------------------------------------------------------------------------
  1  \w    -74.00  10.00   0.50   20.00    --  -33.40  72.00-155.00  168
  2  \w    -74.00 -48.00   0.50   20.00    --  -33.40 -72.00  74.00   52
  3  \w     -3.00 116.00   0.50   20.00    --   33.40  72.00-155.00  238
  4  \w    -13.00  40.00   0.50   20.00    --   33.40 -72.00  74.00  106
  5  \w    -72.00 -47.00   0.50   62.00    --  -92.00  72.00-155.00   50
  6  \w   -144.00 -51.00   0.50   62.00    --  -92.00 -72.00  74.00  186
  7  \w     58.00 157.00   0.50   62.00    --   99.01  72.00-155.00  198
  8  \w     43.00  79.00   0.50   62.00    --   99.01 -72.00  74.00   72
  9  \w     43.00  96.00   0.50   20.00    --   33.40 178.00  60.00  106
 10  \w     42.00 122.00   0.50   20.00    --   33.40 178.00 -30.00  160
 11  \w      1.00 113.00   0.50   20.00    --   33.40  57.00-180.00  224
 12  \w     32.00 119.00   0.50   20.00    --   33.40  77.00 -90.00  174
 13  \w     29.00  55.00   0.50   20.00    --   33.40  77.00   0.00   52
 14  \w     45.00 112.00   0.50   20.00    --   33.40 178.00  90.00  134
 15  \w     42.00 116.00   0.50   20.00    --   33.40 178.00-180.00  148
 16  \w     -8.00  18.00   0.50   20.00    --   33.40  77.00   0.00   52
 17  \w      0.00 108.00   0.50   20.00    --   33.40  57.00  60.00  216
 18  \w      0.00  26.00   0.50   20.00    --   33.40  77.00 -90.00   52
 19  \w     -2.00 113.00   0.50   20.00    --   33.40  57.00 -30.00  230
 20  \w     -9.00 112.00   0.50   20.00    --   33.40  77.00  90.00  242
 21  \w     70.00  98.00   0.50   20.00    --   33.40  77.00   0.00   56
 22  \w   -162.00-136.00   0.50   62.00    --  -92.00 -76.00  94.53   52
 23  \w    -74.00 -49.00   0.50   62.00    --  -92.00 -76.00-162.48   50
 24  \w   -172.00-111.00   0.50   62.00    --  -92.00 -77.00 -57.99  122
 25  \w   -131.00-105.00   0.50   62.00    --  -92.00 -76.00-162.48   52
 26  \w    -74.00 -49.00   0.50   62.00    --  -92.00 -77.00-180.00   50
 27  \w    -74.00 -49.00   0.50   62.00    --  -92.00 -77.00 -57.99   50
 28  \w    -81.00 -49.00   0.50   62.00    --  -92.00 -75.00-122.31   64
 29  \w   -125.00 -49.00   0.50   62.00    --  -92.00 -77.00  60.00  152
 30  \w    -55.00 -24.00   0.50   62.00    --  -92.00 111.00-150.00   62
 31  \w   -177.00-136.00   0.50   62.00    --  -92.00 -76.00-162.48   82
 32  \w    -89.00 -49.00   0.50   62.00    --  -92.00 -75.00  32.93   80
 33  \w   -175.00 -49.00   0.50   62.00    --  -92.00 -77.00 -22.17  252
 34  \w   -176.00-150.00   0.50   62.00    --  -92.00 -77.00 108.35   52
 35  \w    -87.00 -49.00   0.50   62.00    --  -92.00 -77.00 -13.05   76
 36  \w    -74.00 -49.00   0.50   62.00    --  -92.00 -77.00 108.35   50
 37  \w   -107.00 -49.00   0.50   62.00    --  -92.00 -76.00  19.30  116
 38  \w   -177.00-107.00   0.50   62.00    --  -92.00 -75.00-147.94  140
 39  \w    -85.00 -49.00   0.50   62.00    --  -92.00 -77.00  -3.87   72
 40  \w   -108.00 -59.00   0.50   62.00    --  -92.00 111.00-150.00   98
 41  \w   -137.00-111.00   0.50   62.00    --  -92.00 -75.00  32.93   52
 42  \w   -177.00-132.00   0.50   62.00    --  -92.00 -77.00  -3.87   90
 43  \w    -75.00 -49.00   0.50   62.00    --  -92.00 -75.00 -42.65   52
 44  \w    -79.00 -49.00   0.50   62.00    --  -92.00 -75.00 -74.94   60
 45  \w   -144.00-118.00   0.50   62.00    --  -92.00 -75.00 -74.94   52
 46  \w   -111.00 -49.00   0.50   62.00    --  -92.00 -77.00 150.00  124
 47  \w    -76.00 -49.00   0.50   62.00    --  -92.00 -77.00  71.05   54
 48  \w    -74.00 -49.00   0.50   62.00    --  -92.00 -76.00  94.53   50
 49  \w   -176.00-135.00   0.50   62.00    --  -92.00 -77.00-180.00   82
 50  \w   -161.00-134.00   0.50   62.00    --  -92.00 -77.00   4.34   54
 51  \w   -117.00 -49.00   0.50   62.00    --  -92.00 -77.00   4.34  136
 52  \w    -74.00 -49.00   0.50   62.00    --  -92.00 -77.00 168.17   50
 53  \w   -105.00 -33.00   0.50   62.00    --  -92.00 111.00   0.00  144
 54  \w    -90.00 -49.00   0.50   62.00    --  -92.00 -77.00 124.58   82
 55  \w   -173.00-148.00   0.50   62.00    --  -92.00 -76.00-130.59   50
 56  \w    -81.00 -49.00   0.50   62.00    --  -92.00 -76.00-130.59   64
 57  \w   -170.00-145.00   0.50   62.00    --  -92.00 -77.00 150.00   50
 58  \w    -76.00 -49.00   0.50   62.00    --  -92.00 -77.00 -90.00   54
 59  \w   -176.00-150.00   0.50   62.00    --  -92.00 -77.00 138.05   52
 60  \w   -112.00 -49.00   0.50   62.00    --  -92.00 -77.00 138.05  126
 61  \w   -119.00 -93.00   0.50   62.00    --  -92.00 -76.00  94.53   52
 62  \w   -128.00 -96.00   0.50   62.00    --  -92.00 -77.00 -13.05   64
 63  \w   -145.00 -91.00   0.50   62.00    --  -92.00 -75.00 -42.65  108
 64  \w   -127.00-101.00   0.50   62.00    --  -92.00 -77.00 108.35   52
 65  \w   -139.00-113.00   0.50   62.00    --  -92.00 -75.00  44.69   52
 66  \w    -79.00 -49.00   0.50   62.00    --  -92.00 -75.00  44.69   60
 67  \w   -146.00-107.00   0.50   62.00    --  -92.00 -77.00 168.17   78
 68  \w   -150.00-124.00   0.50   62.00    --  -92.00 -76.00-108.54   52
 69  \w   -100.00 -49.00   0.50   62.00    --  -92.00 -76.00-108.54  102
 70  \w   -117.00 -82.00   0.50   62.00    --  -92.00 -77.00 -90.00   70
 71  \w   -145.00-119.00   0.50   62.00    --  -92.00 -77.00  71.05   52
 72  \w    -76.00 -49.00   0.50   62.00    --  -92.00 -75.00-147.94   54
 73  \w   -168.00-142.00   0.50   62.00    --  -92.00 -76.00 -83.50   52
 74  \w    -91.00 -49.00   0.50   62.00    --  -92.00 -76.00 -83.50   84
 75  \w     82.00 133.00   0.50   62.00    --   99.01 111.00 -30.00  102
 76  \w    118.00 157.00   0.50   62.00    --   99.01  77.00-180.00   78
 77  \w     56.00 114.00   0.50   62.00    --   99.01  77.00-180.00  116
 78  \w     56.00 157.00   0.50   62.00    --   99.01  77.00  30.00  202
 79  \w     56.00 156.00   0.50   62.00    --   99.01  77.00  90.00  200
 80  \w      9.00  53.00   0.50   62.00    --   99.01 -94.00-180.00   88
 81  \w    109.00 134.00   0.50   62.00    --   99.01 -88.00-114.84   50
 82  \w     66.00 156.00   0.50   62.00    --   99.01  77.00-120.00  180
 83  \w      9.00 102.00   0.50   62.00    --   99.01 -88.00-114.84  186
 84  \w    122.00 147.00   0.50   62.00    --   99.01 -87.00  26.11   50
 85  \w     68.00 117.00   0.50   62.00    --   99.01 -87.00  26.11   98
 86  \w    106.00 146.00   0.50   62.00    --   99.01 -85.00 -67.92   80
 87  \w      9.00  21.50   0.50   62.00    --   99.01 -87.00  26.11   25
;
_diffrn_measurement_device 'four-circle diffractometer'
_diffrn_measurement_device_type 'SuperNova, Dual, Cu at home/near, HyPix'
_diffrn_measurement_method '\w scans'
_diffrn_orient_matrix_type 'CrysAlisPro convention (1999,Acta A55,543-557)'
_diffrn_orient_matrix_UB_11 0.0680994000
_diffrn_orient_matrix_UB_12 -0.0409611000
_diffrn_orient_matrix_UB_13 0.0496646000
_diffrn_orient_matrix_UB_21 -0.0036795000
_diffrn_orient_matrix_UB_22 0.0349905000
_diffrn_orient_matrix_UB_23 0.0828323000
_diffrn_orient_matrix_UB_31 -0.0733158000
_diffrn_orient_matrix_UB_32 -0.0397881000
_diffrn_orient_matrix_UB_33 0.0217033000
_diffrn_radiation_monochromator mirror
_diffrn_radiation_probe x-ray
_diffrn_radiation_type 'Mo K\a'
_diffrn_radiation_wavelength 0.71073
_diffrn_reflns_av_R_equivalents 0.0555
_diffrn_reflns_av_unetI/netI 0.0410
_diffrn_reflns_Laue_measured_fraction_full 0.998
_diffrn_reflns_Laue_measured_fraction_max 0.997
_diffrn_reflns_limit_h_max 17
_diffrn_reflns_limit_h_min -17
_diffrn_reflns_limit_k_max 26
_diffrn_reflns_limit_k_min -26
_diffrn_reflns_limit_l_max 18
_diffrn_reflns_limit_l_min -18
_diffrn_reflns_number 94540
_diffrn_reflns_point_group_measured_fraction_full 0.999
_diffrn_reflns_point_group_measured_fraction_max 0.992
_diffrn_reflns_theta_full 25.242
_diffrn_reflns_theta_max 62.671
_diffrn_reflns_theta_min 3.433
_diffrn_source 'micro-focus sealed X-ray tube'
_diffrn_source_type 'SuperNova (Mo) X-ray Source'
_exptl_absorpt_coefficient_mu 0.159
_exptl_absorpt_correction_T_max 1.00000
_exptl_absorpt_correction_T_min 0.73842
_exptl_absorpt_correction_type multi-scan
_exptl_absorpt_process_details
;
CrysAlisPro 1.171.42.36a (Rigaku Oxford Diffraction, 2021)
Empirical absorption correction using spherical harmonics,
implemented in SCALE3 ABSPACK scaling algorithm.
;
_exptl_crystal_colour colourless
_exptl_crystal_density_diffrn 1.609
_exptl_crystal_description irregular
_exptl_crystal_F_000 276
_exptl_crystal_size_max 0.27
_exptl_crystal_size_mid 0.15
_exptl_crystal_size_min 0.12
_refine_diff_density_max 1.343
_refine_diff_density_min -0.593
_refine_diff_density_rms 0.094
_refine_ls_abs_structure_details
;
 Flack x determined using 6570 quotients [(I+)-(I-)]/[(I+)+(I-)]
 (Parsons, Flack and Wagner, Acta Cryst. B69 (2013) 249-259).
;
_refine_ls_abs_structure_Flack 0.06(16)
_refine_ls_extinction_method none
_refine_ls_goodness_of_fit_ref 1.040
_refine_ls_hydrogen_treatment refall
_refine_ls_matrix_type full
_refine_ls_number_parameters 218
_refine_ls_number_reflns 17621
_refine_ls_number_restraints 10
_refine_ls_restrained_S_all 1.057
_refine_ls_R_factor_all 0.0506
_refine_ls_R_factor_gt 0.0444
_refine_ls_shift/su_max 14.346
_refine_ls_shift/su_mean 0.113
_refine_ls_structure_factor_coef Fsqd
_refine_ls_weighting_details 'w=1/[\s^2^(Fo^2^)+(0.0715P)^2^] where P=(Fo^2^+2Fc^2^)/3'
_refine_ls_weighting_scheme calc
_refine_ls_wR_factor_gt 0.1143
_refine_ls_wR_factor_ref 0.1179
_reflns_Friedel_coverage 0.934
_reflns_Friedel_fraction_full 1.000
_reflns_Friedel_fraction_max 0.986
_reflns_number_gt 15709
_reflns_number_total 17621
_reflns_threshold_expression 'I > 2\s(I)'
_cod_data_source_file d2ce00867j2.cif
_cod_data_source_block Independent_Atom_Model
_cod_database_code 7245559
_shelx_shelxl_version_number 2018/3
_chemical_oxdiff_formula B4O11N2H16
_shelx_space_group_comment
;
The symmetry employed for this shelxl refinement is uniquely defined
by the following loop, which should always be used as a source of
symmetry information in preference to the above space-group names.
They are only intended as comments.
;
_olex2_refinement_description
;
1. Restrained distances
 O10-H10A
 0.952 with sigma of 0.02
 O10-H10B
 0.952 with sigma of 0.02
 O11-H11A
 0.952 with sigma of 0.02
 O11-H11B
 0.952 with sigma of 0.02
 O7-H7
 0.952 with sigma of 0.02
 O6-H6
 0.952 with sigma of 0.02
 O8-H8
 0.952 with sigma of 0.02
 O9-H9
 0.952 with sigma of 0.02
 N2-H2D
 0.8 with sigma of 0.02
;
_olex2_submission_special_instructions 'No special instructions were received'
_oxdiff_diffrn_reflns_filtered 3777
_oxdiff_exptl_absorpt_empirical_details
;
Empirical correction (ABSPACK) includes:
- Absorption correction using spherical harmonics
- Frame scaling
;
_oxdiff_exptl_absorpt_empirical_full_max 1.548
_oxdiff_exptl_absorpt_empirical_full_min 0.719

loop_
_space_group_symop_operation_xyz
'x, y, z'
'-x, y+1/2, -z'

loop_
_atom_site_label
_atom_site_type_symbol
_atom_site_fract_x
_atom_site_fract_y
_atom_site_fract_z
_atom_site_U_iso_or_equiv
_atom_site_adp_type
_atom_site_occupancy
_atom_site_site_symmetry_order
_atom_site_calc_flag
_atom_site_refinement_flags_posn
_atom_site_refinement_flags_adp
_atom_site_refinement_flags_occupancy
_atom_site_disorder_assembly
_atom_site_disorder_group
O1 O 0.06319(6) 0.44385(4) 0.68750(7) 0.01069(5) Uani 1 1 d . . . . .
O2 O 0.24306(6) 0.29958(5) 0.53000(7) 0.01166(6) Uani 1 1 d . . . . .
O3 O 0.31420(7) 0.44619(4) 0.95184(6) 0.01115(6) Uani 1 1 d . . . . .
O4 O 0.49498(7) 0.30342(5) 0.79399(6) 0.01195(6) Uani 1 1 d . . . . .
O5 O 0.37996(6) 0.49770(4) 0.64351(5) 0.00810(4) Uani 1 1 d . . . . .
O6 O 0.19981(7) 0.63914(4) 0.81436(6) 0.00954(5) Uani 1 1 d D . . . .
O7 O 0.56577(7) 0.35028(6) 0.49451(6) 0.01361(7) Uani 1 1 d D . . . .
O8 O -0.08560(7) 0.27897(5) 0.49693(7) 0.01227(6) Uani 1 1 d D . . . .
O9 O 0.49778(7) 0.29138(5) 1.12259(6) 0.01203(6) Uani 1 1 d D . . . .
O10 O 0.06317(19) 0.87621(9) 0.94202(19) 0.0341(2) Uani 1 1 d D . . . .
O11 O 0.14951(11) 0.11372(8) 0.85189(11) 0.02041(10) Uani 1 1 d D . . . .
B1 B 0.24174(8) 0.50941(5) 0.77181(8) 0.00764(6) Uani 1 1 d . . . . .
B2 B 0.42137(8) 0.36466(6) 0.61207(8) 0.00872(7) Uani 1 1 d . . . . .
B3 B 0.07436(8) 0.34303(6) 0.57214(8) 0.00837(6) Uani 1 1 d . . . . .
B4 B 0.43707(9) 0.34731(6) 0.95314(8) 0.00855(6) Uani 1 1 d . . . . .
N1 N 0.25347(7) 0.10041(5) 0.27331(8) 0.01174(6) Uani 1 1 d . . . . .
N2 N 0.27296(9) 0.59516(5) 1.26859(7) 0.01210(6) Uani 1 1 d D . . . .
H1A H 0.160(4) 0.043(3) 0.297(4) 0.029(6) Uiso 1 1 d . . . . .
H1B H 0.215(3) 0.124(2) 0.155(3) 0.014(4) Uiso 1 1 d . . . . .
H1C H 0.255(5) 0.163(3) 0.345(5) 0.041(8) Uiso 1 1 d . . . . .
H1D H 0.375(4) 0.062(3) 0.295(4) 0.032(7) Uiso 1 1 d . . . . .
H2A H 0.296(3) 0.537(3) 1.188(3) 0.017(5) Uiso 1 1 d . . . . .
H2B H 0.337(5) 0.650(3) 1.254(5) 0.038(8) Uiso 1 1 d . . . . .
H2C H 0.157(4) 0.611(3) 1.252(4) 0.025(6) Uiso 1 1 d . . . . .
H2D H 0.311(5) 0.573(3) 1.376(3) 0.038(8) Uiso 1 1 d D . . . .
H6 H 0.151(4) 0.684(3) 0.710(3) 0.028(6) Uiso 1 1 d D . . . .
H7 H 0.511(2) 0.3516(16) 0.4376(19) -0.001(2) Uiso 1 1 d D . . A 1
H8 H -0.182(3) 0.304(3) 0.524(4) 0.028(6) Uiso 1 1 d D . . . .
H9 H 0.570(8) 0.221(4) 1.113(9) 0.11(2) Uiso 1 1 d D . . . .
H10A H 0.086(3) 0.7876(19) 0.936(3) 0.018(5) Uiso 1 1 d D . . . .
H10B H 0.107(7) 0.923(5) 0.848(5) 0.096(19) Uiso 1 1 d D . . . .
H11A H 0.159(2) 0.0330(13) 0.848(2) -0.001(2) Uiso 1 1 d D . . . .
H11B H 0.094(6) 0.173(4) 0.950(5) 0.055(10) Uiso 1 1 d D . . . .

loop_
_atom_site_aniso_label
_atom_site_aniso_U_11
_atom_site_aniso_U_22
_atom_site_aniso_U_33
_atom_site_aniso_U_23
_atom_site_aniso_U_13
_atom_site_aniso_U_12
O1 0.00738(10) 0.01016(12) 0.01500(13) -0.00561(10) 0.00322(9) -0.00167(9)
O5 0.00783(10) 0.00932(11) 0.00747(9) 0.00036(8) 0.00215(7) -0.00101(8)
O3 0.01554(14) 0.01114(12) 0.00737(9) 0.00198(8) 0.00368(9) 0.00629(11)
O6 0.01164(12) 0.00675(9) 0.01011(10) -0.00047(8) 0.00125(9) 0.00016(9)
O4 0.01518(15) 0.01334(14) 0.00750(9) -0.00002(9) 0.00227(9) 0.00642(12)
O2 0.00763(11) 0.01279(13) 0.01469(13) -0.00640(11) 0.00211(9) -0.00036(10)
O7 0.00908(12) 0.0231(2) 0.00927(11) -0.00314(12) 0.00330(9) 0.00071(13)
B1 0.00815(15) 0.00727(14) 0.00768(13) -0.00004(11) 0.00180(11) -0.00027(12)
B4 0.00945(16) 0.00920(15) 0.00683(13) -0.00007(12) 0.00067(11) 0.00199(14)
B2 0.00757(15) 0.01139(18) 0.00749(14) -0.00133(12) 0.00204(11) 0.00036(13)
B3 0.00742(15) 0.00876(15) 0.00873(14) -0.00187(13) 0.00055(11) -0.00033(13)
N2 0.01527(17) 0.01096(14) 0.01034(12) -0.00032(11) 0.00284(11) 0.00014(13)
O8 0.00837(11) 0.01321(14) 0.01462(14) -0.00486(11) -0.00023(9) -0.00216(10)
N1 0.00942(13) 0.01084(13) 0.01509(15) 0.00028(12) 0.00227(11) 0.00039(11)
O9 0.01427(14) 0.01362(14) 0.00784(10) 0.00209(10) 0.00048(9) 0.00430(12)
O11 0.0193(2) 0.0229(3) 0.0191(2) 0.00247(18) 0.00312(17) -0.00104(19)
O10 0.0454(6) 0.0209(3) 0.0441(5) -0.0004(3) 0.0328(5) 0.0068(3)

loop_
_atom_type_symbol
_atom_type_description
_atom_type_scat_dispersion_real
_atom_type_scat_dispersion_imag
_atom_type_scat_source
B B 0.0013 0.0007 'International Tables Vol C Tables 4.2.6.8 and 6.1.1.4'
H H 0.0000 0.0000 'International Tables Vol C Tables 4.2.6.8 and 6.1.1.4'
N N 0.0061 0.0033 'International Tables Vol C Tables 4.2.6.8 and 6.1.1.4'
O O 0.0106 0.0060 'International Tables Vol C Tables 4.2.6.8 and 6.1.1.4'

loop_
_geom_angle_atom_site_label_1
_geom_angle_atom_site_label_2
_geom_angle_atom_site_label_3
_geom_angle
_geom_angle_site_symmetry_1
_geom_angle_site_symmetry_3
_geom_angle_publ_flag
B3 O1 B1 119.06(4) . . ?
B1 O5 B2 110.66(4) . . ?
B4 O3 B1 119.34(4) . . ?
B1 O6 H6 112.5(19) . . ?
B4 O4 B2 119.12(5) . . ?
B3 O2 B2 119.11(4) . . ?
B2 O7 H7 87.0(16) . . ?
O5 B1 O1 108.59(4) . . ?
O5 B1 O3 109.80(4) . . ?
O3 B1 O1 108.20(5) . . ?
O6 B1 O1 109.48(5) . . ?
O6 B1 O5 113.43(4) . . ?
O6 B1 O3 107.21(4) . . ?
O3 B4 O9 116.97(5) . . ?
O4 B4 O3 122.15(5) . . ?
O4 B4 O9 120.86(5) . . ?
O5 B2 O4 109.48(4) . . ?
O5 B2 O2 108.94(4) . . ?
O5 B2 H7 109.9(7) . . ?
O4 B2 O2 108.59(5) . . ?
O4 B2 H7 124.1(6) . . ?
O2 B2 H7 94.1(6) . . ?
O7 B2 O5 111.90(5) . . ?
O7 B2 O4 106.61(5) . . ?
O7 B2 O2 111.23(5) . . ?
O7 B2 H7 20.3(5) . . ?
O1 B3 O2 122.26(5) . . ?
O1 B3 O8 120.49(5) . . ?
O2 B3 O8 117.23(5) . . ?
H2A N2 H2B 105(3) . . ?
H2A N2 H2C 108(2) . . ?
H2A N2 H2D 111(3) . . ?
H2B N2 H2C 116(3) . . ?
H2B N2 H2D 103(3) . . ?
H2C N2 H2D 112(3) . . ?
B3 O8 H8 117(2) . . ?
H1A N1 H1B 103(2) . . ?
H1A N1 H1C 110(3) . . ?
H1A N1 H1D 111(3) . . ?
H1B N1 H1C 110(3) . . ?
H1B N1 H1D 115(2) . . ?
H1C N1 H1D 108(3) . . ?
B4 O9 H9 113(4) . . ?
H11A O11 H11B 130(3) . . ?
H10A O10 H10B 114(4) . . ?

loop_
_geom_bond_atom_site_label_1
_geom_bond_atom_site_label_2
_geom_bond_distance
_geom_bond_site_symmetry_2
_geom_bond_publ_flag
O1 B1 1.5025(7) . ?
O1 B3 1.3659(7) . ?
O5 B1 1.4619(7) . ?
O5 B2 1.4647(8) . ?
O3 B1 1.4889(7) . ?
O3 B4 1.3673(7) . ?
O6 B1 1.4494(7) . ?
O6 H6 0.92(2) . ?
O4 B4 1.3647(7) . ?
O4 B2 1.4928(7) . ?
O2 B2 1.4944(8) . ?
O2 B3 1.3700(7) . ?
O7 B2 1.4436(7) . ?
O7 H7 0.523(13) . ?
B4 O9 1.3740(7) . ?
B2 H7 1.510(15) . ?
B3 O8 1.3724(7) . ?
N2 H2A 0.88(3) . ?
N2 H2B 0.76(4) . ?
N2 H2C 0.84(3) . ?
N2 H2D 0.82(2) . ?
O8 H8 0.79(2) . ?
N1 H1A 0.94(3) . ?
N1 H1B 0.90(2) . ?
N1 H1C 0.84(4) . ?
N1 H1D 0.95(3) . ?
O9 H9 0.91(3) . ?
O11 H11A 0.858(14) . ?
O11 H11B 1.07(2) . ?
O10 H10A 0.95(2) . ?
O10 H10B 0.94(3) . ?

loop_
_geom_torsion_atom_site_label_1
_geom_torsion_atom_site_label_2
_geom_torsion_atom_site_label_3
_geom_torsion_atom_site_label_4
_geom_torsion
_geom_torsion_site_symmetry_1
_geom_torsion_site_symmetry_2
_geom_torsion_site_symmetry_3
_geom_torsion_site_symmetry_4
_geom_torsion_publ_flag
B1 O1 B3 O2 -0.18(9) . . . . ?
B1 O1 B3 O8 178.23(5) . . . . ?
B1 O5 B2 O4 -58.62(6) . . . . ?
B1 O5 B2 O2 60.00(5) . . . . ?
B1 O5 B2 O7 -176.60(4) . . . . ?
B1 O3 B4 O4 -0.55(9) . . . . ?
B1 O3 B4 O9 -179.22(5) . . . . ?
B4 O3 B1 O1 90.27(6) . . . . ?
B4 O3 B1 O5 -28.10(7) . . . . ?
B4 O3 B1 O6 -151.73(5) . . . . ?
B4 O4 B2 O5 29.65(7) . . . . ?
B4 O4 B2 O2 -89.18(7) . . . . ?
B4 O4 B2 O7 150.88(6) . . . . ?
B2 O5 B1 O1 -60.23(5) . . . . ?
B2 O5 B1 O3 57.89(5) . . . . ?
B2 O5 B1 O6 177.81(4) . . . . ?
B2 O4 B4 O3 -0.32(9) . . . . ?
B2 O4 B4 O9 178.30(6) . . . . ?
B2 O2 B3 O1 -0.24(9) . . . . ?
B2 O2 B3 O8 -178.70(5) . . . . ?
B3 O1 B1 O5 29.93(7) . . . . ?
B3 O1 B1 O3 -89.20(6) . . . . ?
B3 O1 B1 O6 154.26(5) . . . . ?
B3 O2 B2 O5 -29.13(7) . . . . ?
B3 O2 B2 O4 90.04(6) . . . . ?
B3 O2 B2 O7 -152.94(6) . . . . ?
